data_7112385
loop_
_publ_author_name
'Peng, Ping'
'Li, Fang-Fang'
'Bowles, Faye L.'
'Neti, Venkata S Pavan K'
'J Metta-Magana, Alejandro'
'Olmstead, Marilyn M.'
'Balch, Alan L.'
'Echegoyen, Luis'

_publ_section_title
;
 High yield synthesis of a new fullerene linker and its use in the
 formation of a linear coordination polymer by silver complexation.
;
_journal_issue 31
_journal_name_full 'Chemical communications (Cambridge, England)'
_journal_page_first 3209
_journal_page_last 3211
_journal_paper_doi 10.1039/c3cc40697k
_journal_volume 49
_journal_year 2013
_chemical_formula_moiety 'C112 H52 Ag2 F6 N4 O22 S2, 5(C7 H8)''
_chemical_formula_sum 'C147 H92 Ag2 F6 N4 O22 S2'
_chemical_formula_weight 2660.13
_chemical_name_common 'Compound 4a'
_chemical_name_systematic
;
?
;
_space_group_IT_number 2
_symmetry_cell_setting triclinic
_symmetry_space_group_name_Hall '-P 1'
_symmetry_space_group_name_H-M 'P -1'
_atom_sites_solution_hydrogens geom
_atom_sites_solution_primary direct
_atom_sites_solution_secondary difmap
_audit_creation_method SHELXL-97
_cell_angle_alpha 72.722(11)
_cell_angle_beta 76.995(18)
_cell_angle_gamma 88.831(14)
_cell_formula_units_Z 1
_cell_length_a 13.563(4)
_cell_length_b 14.330(3)
_cell_length_c 15.134(3)
_cell_measurement_reflns_used 9789
_cell_measurement_temperature 100(2)
_cell_measurement_theta_max 37.96
_cell_measurement_theta_min 2.28
_cell_volume 2733.2(12)
_computing_cell_refinement 'SAINT (Bruker, 2009)'
_computing_data_collection 'Apex2 (Bruker, 2009)'
_computing_data_reduction 'SAINT (Bruker, 2009)'
_computing_molecular_graphics 'SHELXTL, XP (Sheldrick, 1997)'
_computing_publication_material 'SHELXL-97 (Sheldrick, 2008)'
_computing_structure_refinement 'SHELXL-97 (Sheldrick, 2008)'
_computing_structure_solution 'SHELXS-97 (Sheldrick, 2008)'
_diffrn_ambient_temperature 100(2)
_diffrn_detector_area_resol_mean 8.3
_diffrn_measured_fraction_theta_full 0.992
_diffrn_measured_fraction_theta_max 0.992
_diffrn_measurement_device_type 'Bruker Apex II'
_diffrn_measurement_method '\w and \f'
_diffrn_radiation_monochromator 'silicon 111'
_diffrn_radiation_source 'Advanced Light source station 11.3.1'
_diffrn_radiation_type Synchrotron
_diffrn_radiation_wavelength 0.77490
_diffrn_reflns_av_R_equivalents 0.0380
_diffrn_reflns_av_sigmaI/netI 0.0295
_diffrn_reflns_limit_h_max 16
_diffrn_reflns_limit_h_min -16
_diffrn_reflns_limit_k_max 17
_diffrn_reflns_limit_k_min -17
_diffrn_reflns_limit_l_max 18
_diffrn_reflns_limit_l_min -18
_diffrn_reflns_number 45444
_diffrn_reflns_theta_full 29.05
_diffrn_reflns_theta_max 29.05
_diffrn_reflns_theta_min 1.62
_exptl_absorpt_coefficient_mu 0.609
_exptl_absorpt_correction_T_max 0.995
_exptl_absorpt_correction_T_min 0.971
_exptl_absorpt_correction_type multi-scan
_exptl_absorpt_process_details 'SADABS (Sheldrick, 2008)'
_exptl_crystal_colour yellow
_exptl_crystal_density_diffrn 1.616
_exptl_crystal_density_method 'not measured'
_exptl_crystal_description parallelepiped
_exptl_crystal_F_000 1358
_exptl_crystal_size_max 0.05
_exptl_crystal_size_mid 0.03
_exptl_crystal_size_min 0.01
_refine_diff_density_max 1.626
_refine_diff_density_min -1.095
_refine_diff_density_rms 0.074
_refine_ls_extinction_method none
_refine_ls_goodness_of_fit_ref 1.026
_refine_ls_hydrogen_treatment constr
_refine_ls_matrix_type full
_refine_ls_number_parameters 864
_refine_ls_number_reflns 11158
_refine_ls_number_restraints 15
_refine_ls_restrained_S_all 1.025
_refine_ls_R_factor_all 0.0390
_refine_ls_R_factor_gt 0.0349
_refine_ls_shift/su_max 0.001
_refine_ls_shift/su_mean 0.000
_refine_ls_structure_factor_coef Fsqd
_refine_ls_weighting_details 'calc w=1/[\s^2^(Fo^2^)+(0.0510P)^2^+3.1074P] where P=(Fo^2^+2Fc^2^)/3'
_refine_ls_weighting_scheme calc
_refine_ls_wR_factor_gt 0.0929
_refine_ls_wR_factor_ref 0.0955
_reflns_number_gt 10100
_reflns_number_total 11158
_reflns_threshold_expression >2sigma(I)
_cod_data_source_file c3cc40697k.txt
_cod_data_source_block fb75
_cod_original_cell_volume 2733.2(11)
_cod_database_code 7112385

loop_
_symmetry_equiv_pos_as_xyz
'x, y, z'
'-x, -y, -z'

loop_
_atom_site_label
_atom_site_type_symbol
_atom_site_fract_x
_atom_site_fract_y
_atom_site_fract_z
_atom_site_U_iso_or_equiv
_atom_site_adp_type
_atom_site_occupancy
_atom_site_symmetry_multiplicity
_atom_site_calc_flag
_atom_site_refinement_flags
_atom_site_disorder_assembly
_atom_site_disorder_group
Ag1 Ag 0.264510(13) 0.119645(11) 0.657677(12) 0.02087(6) Uani 1 1 d . . .
O1 O 0.87487(13) 0.56114(12) 0.16219(11) 0.0235(3) Uani 1 1 d . . .
O2 O 0.76644(12) 0.61041(11) 0.06681(11) 0.0194(3) Uani 1 1 d . . .
O3 O 0.71352(12) 0.83533(11) 0.18443(11) 0.0187(3) Uani 1 1 d . . .
O4 O 0.84360(12) 0.79272(11) 0.08542(11) 0.0193(3) Uani 1 1 d . . .
O5 O 0.30054(13) 0.54106(12) 0.15597(11) 0.0233(3) Uani 1 1 d . . .
O6 O 0.20471(13) 0.65416(11) 0.20613(11) 0.0213(3) Uani 1 1 d . . .
O7 O 0.08840(13) 0.45270(13) 0.44984(12) 0.0251(4) Uani 1 1 d . . .
O8 O 0.08490(12) 0.46301(12) 0.29948(11) 0.0223(3) Uani 1 1 d . . .
O9 O 0.10064(14) 0.12212(14) 0.74920(13) 0.0321(4) Uani 1 1 d . . .
O10 O -0.08156(16) 0.11871(16) 0.80818(15) 0.0406(5) Uani 1 1 d . . .
O11 O -0.01070(15) 0.05320(14) 0.67771(14) 0.0354(4) Uani 1 1 d . . .
S1 S 0.00075(5) 0.11965(5) 0.72947(5) 0.02811(13) Uani 1 1 d . . .
F1 F 0.07372(13) 0.24511(13) 0.56547(12) 0.0424(4) Uani 1 1 d . . .
F2 F 0.01707(15) 0.31142(12) 0.67715(14) 0.0468(4) Uani 1 1 d . . .
F3 F -0.08794(14) 0.25268(14) 0.61735(14) 0.0487(5) Uani 1 1 d . . .
N1 N 0.41033(14) 0.01793(13) 0.65588(13) 0.0176(4) Uani 1 1 d . . .
N2 N 0.24480(14) 0.02481(13) 0.55848(13) 0.0180(4) Uani 1 1 d . . .
C1 C 0.29495(15) 0.32406(14) 0.62012(14) 0.0135(4) Uani 1 1 d . . .
C2 C 0.37708(16) 0.26549(14) 0.60716(14) 0.0139(4) Uani 1 1 d . . .
C3 C 0.45781(16) 0.26169(14) 0.65851(14) 0.0133(4) Uani 1 1 d . . .
C4 C 0.45351(15) 0.31441(14) 0.72252(14) 0.0132(4) Uani 1 1 d . . .
C5 C 0.54322(16) 0.36493(14) 0.72266(14) 0.0131(4) Uani 1 1 d . . .
C6 C 0.63463(16) 0.35608(14) 0.66369(14) 0.0135(4) Uani 1 1 d . . .
C7 C 0.63731(16) 0.30157(14) 0.59856(14) 0.0136(4) Uani 1 1 d . . .
C8 C 0.55089(16) 0.25203(14) 0.59783(14) 0.0138(4) Uani 1 1 d . . .
C9 C 0.53106(16) 0.23756(14) 0.50981(14) 0.0137(4) Uani 1 1 d . . .
C10 C 0.42326(16) 0.26015(14) 0.51391(14) 0.0136(4) Uani 1 1 d . . .
C11 C 0.38945(16) 0.31774(14) 0.43690(14) 0.0136(4) Uani 1 1 d . . .
C12 C 0.30527(15) 0.37686(14) 0.44918(14) 0.0137(4) Uani 1 1 d . . .
C13 C 0.31657(15) 0.46173(14) 0.36159(14) 0.0132(4) Uani 1 1 d . . .
C14 C 0.28566(15) 0.56361(14) 0.37929(14) 0.0135(4) Uani 1 1 d . . .
C15 C 0.42075(16) 0.45831(14) 0.30628(14) 0.0133(4) Uani 1 1 d . . .
C16 C 0.46115(16) 0.36807(14) 0.34780(14) 0.0133(4) Uani 1 1 d . . .
C17 C 0.56428(16) 0.35992(14) 0.33928(14) 0.0134(4) Uani 1 1 d . . .
C18 C 0.60822(15) 0.29279(14) 0.41395(14) 0.0132(4) Uani 1 1 d . . .
C19 C 0.69248(15) 0.35171(14) 0.42244(14) 0.0136(4) Uani 1 1 d . . .
C20 C 0.70899(15) 0.35220(14) 0.50973(14) 0.0135(4) Uani 1 1 d . . .
C21 C 0.75004(15) 0.43765(15) 0.52043(14) 0.0135(4) Uani 1 1 d . . .
C22 C 0.76591(15) 0.52329(15) 0.44552(14) 0.0141(4) Uani 1 1 d . . .
C23 C 0.73847(15) 0.61702(14) 0.46060(14) 0.0137(4) Uani 1 1 d . . .
C24 C 0.74776(15) 0.52387(14) 0.35664(14) 0.0132(4) Uani 1 1 d . . .
C25 C 0.70944(15) 0.44011(15) 0.34605(14) 0.0134(4) Uani 1 1 d . . .
C26 C 0.62964(15) 0.44544(15) 0.29409(14) 0.0137(4) Uani 1 1 d . . .
C27 C 0.48516(16) 0.54105(14) 0.26205(14) 0.0133(4) Uani 1 1 d . . .
C28 C 0.59108(16) 0.53370(14) 0.25388(13) 0.0131(4) Uani 1 1 d . . .
C29 C 0.63499(15) 0.62888(14) 0.25095(14) 0.0132(4) Uani 1 1 d . . .
C30 C 0.72169(15) 0.62340(14) 0.30691(14) 0.0138(4) Uani 1 1 d . . .
C31 C 0.74241(16) 0.66633(15) 0.19971(14) 0.0141(4) Uani 1 1 d . . .
C32 C 0.80396(16) 0.60591(15) 0.14168(14) 0.0158(4) Uani 1 1 d . . .
C33 C 0.82283(19) 0.56134(17) 0.00045(16) 0.0242(5) Uani 1 1 d . . .
H33A H 0.7773 0.5453 -0.0363 0.029 Uiso 1 1 calc R . .
H33B H 0.8474 0.4993 0.0365 0.029 Uiso 1 1 calc R . .
C34 C 0.9113(2) 0.6251(2) -0.06659(18) 0.0310(5) Uani 1 1 d . . .
H34A H 0.9475 0.5910 -0.1106 0.047 Uiso 1 1 calc R . .
H34B H 0.9573 0.6396 -0.0303 0.047 Uiso 1 1 calc R . .
H34C H 0.8871 0.6863 -0.1026 0.047 Uiso 1 1 calc R . .
C35 C 0.76369(16) 0.77494(15) 0.15701(14) 0.0159(4) Uani 1 1 d . . .
C36 C 0.87231(18) 0.89581(15) 0.03477(16) 0.0218(5) Uani 1 1 d . . .
H36A H 0.8817 0.9312 0.0796 0.026 Uiso 1 1 calc R . .
H36B H 0.8193 0.9272 0.0021 0.026 Uiso 1 1 calc R . .
C37 C 0.9695(2) 0.89741(19) -0.03582(19) 0.0323(6) Uani 1 1 d . . .
H37A H 0.9893 0.9649 -0.0753 0.048 Uiso 1 1 calc R . .
H37B H 0.9604 0.8576 -0.0763 0.048 Uiso 1 1 calc R . .
H37C H 1.0225 0.8708 -0.0022 0.048 Uiso 1 1 calc R . .
C38 C 0.23287(16) 0.51896(14) 0.32293(14) 0.0144(4) Uani 1 1 d . . .
C39 C 0.25173(16) 0.57094(15) 0.21731(15) 0.0163(4) Uani 1 1 d . . .
C40 C 0.20207(19) 0.71034(17) 0.10888(16) 0.0244(5) Uani 1 1 d . . .
H40A H 0.2670 0.7055 0.0652 0.029 Uiso 1 1 calc R . .
H40B H 0.1932 0.7801 0.1048 0.029 Uiso 1 1 calc R . .
C41 C 0.1161(2) 0.6716(2) 0.07982(19) 0.0310(5) Uani 1 1 d . . .
H41A H 0.1147 0.7098 0.0146 0.047 Uiso 1 1 calc R . .
H41B H 0.0519 0.6770 0.1229 0.047 Uiso 1 1 calc R . .
H41C H 0.1257 0.6028 0.0830 0.047 Uiso 1 1 calc R . .
C42 C 0.12644(16) 0.47537(15) 0.36701(15) 0.0169(4) Uani 1 1 d . . .
C43 C -0.01849(18) 0.4190(2) 0.33234(18) 0.0286(5) Uani 1 1 d . . .
H43A H -0.0557 0.4430 0.2813 0.034 Uiso 1 1 calc R . .
H43B H -0.0544 0.4387 0.3881 0.034 Uiso 1 1 calc R . .
C44 C -0.0168(2) 0.3100(2) 0.3590(2) 0.0360(6) Uani 1 1 d . . .
H44A H -0.0863 0.2819 0.3778 0.054 Uiso 1 1 calc R . .
H44B H 0.0163 0.2861 0.4122 0.054 Uiso 1 1 calc R . .
H44C H 0.0208 0.2906 0.3044 0.054 Uiso 1 1 calc R . .
C45 C 0.48994(18) 0.00286(15) 0.69630(16) 0.0195(4) Uani 1 1 d . . .
H45 H 0.5039 0.0470 0.7285 0.023 Uiso 1 1 calc R . .
C46 C 0.55265(17) -0.07380(15) 0.69326(16) 0.0192(4) Uani 1 1 d . . .
H46 H 0.6086 -0.0810 0.7225 0.023 Uiso 1 1 calc R . .
C47 C 0.53427(17) -0.14076(15) 0.64754(15) 0.0175(4) Uani 1 1 d . . .
H47 H 0.5767 -0.1940 0.6452 0.021 Uiso 1 1 calc R . .
C48 C 0.45204(16) -0.12714(14) 0.60554(14) 0.0147(4) Uani 1 1 d . . .
C49 C 0.39476(16) -0.04674(14) 0.61211(14) 0.0142(4) Uani 1 1 d . . .
C50 C 0.40554(16) -0.18086(14) 0.55167(14) 0.0144(4) Uani 1 1 d . . .
C51 C 0.31350(16) -0.04268(14) 0.56316(14) 0.0150(4) Uani 1 1 d . . .
C52 C 0.31945(16) -0.11982(14) 0.52385(14) 0.0154(4) Uani 1 1 d . . .
C53 C 0.24828(17) -0.12466(15) 0.47198(15) 0.0183(4) Uani 1 1 d . . .
H53 H 0.2488 -0.1746 0.4423 0.022 Uiso 1 1 calc R . .
C54 C 0.17623(18) -0.05413(16) 0.46493(16) 0.0209(4) Uani 1 1 d . . .
H54 H 0.1270 -0.0551 0.4293 0.025 Uiso 1 1 calc R . .
C55 C 0.17551(18) 0.01781(16) 0.50950(16) 0.0205(4) Uani 1 1 d . . .
H55 H 0.1241 0.0638 0.5052 0.025 Uiso 1 1 calc R . .
C56 C 0.0003(2) 0.2386(2) 0.6434(2) 0.0350(6) Uani 1 1 d . . .
C57 C 0.6954(2) 0.2727(2) 0.14238(17) 0.0300(5) Uani 1 1 d D . .
C58 C 0.6832(2) 0.1805(2) 0.13131(18) 0.0334(6) Uani 1 1 d D . .
H58 H 0.6298 0.1681 0.1044 0.040 Uiso 1 1 calc R . .
C59 C 0.7471(2) 0.1075(2) 0.15870(19) 0.0387(7) Uani 1 1 d D . .
H59 H 0.7388 0.0459 0.1490 0.046 Uiso 1 1 calc R . .
C60 C 0.8233(2) 0.1231(2) 0.2002(2) 0.0389(7) Uani 1 1 d D . .
H60 H 0.8666 0.0721 0.2203 0.047 Uiso 1 1 calc R . .
C61 C 0.8366(2) 0.2134(2) 0.2125(2) 0.0386(6) Uani 1 1 d D . .
H61 H 0.8893 0.2246 0.2406 0.046 Uiso 1 1 calc R . .
C62 C 0.7730(2) 0.2875(2) 0.18386(19) 0.0349(6) Uani 1 1 d D . .
H62 H 0.7826 0.3493 0.1927 0.042 Uiso 1 1 calc R . .
C63 C 0.6281(2) 0.3532(2) 0.1075(2) 0.0397(7) Uani 1 1 d D . .
H63A H 0.6483 0.4128 0.1194 0.059 Uiso 1 1 calc R . .
H63B H 0.5576 0.3336 0.1413 0.059 Uiso 1 1 calc R . .
H63C H 0.6345 0.3656 0.0392 0.059 Uiso 1 1 calc R . .
C64 C 0.3501(2) 0.2478(2) 0.0932(2) 0.0367(6) Uani 1 1 d . . .
C65 C 0.2968(2) 0.1602(2) 0.1120(2) 0.0420(7) Uani 1 1 d . . .
H65 H 0.3120 0.1244 0.0674 0.050 Uiso 1 1 calc R . .
C66 C 0.2230(3) 0.1236(2) 0.1930(3) 0.0451(8) Uani 1 1 d . . .
H66 H 0.1872 0.0635 0.2037 0.054 Uiso 1 1 calc R . .
C67 C 0.2004(3) 0.1742(3) 0.2591(2) 0.0468(8) Uani 1 1 d . . .
H67 H 0.1492 0.1492 0.3155 0.056 Uiso 1 1 calc R . .
C68 C 0.2536(3) 0.2620(2) 0.2421(2) 0.0440(7) Uani 1 1 d . . .
H68 H 0.2390 0.2972 0.2873 0.053 Uiso 1 1 calc R . .
C69 C 0.3275(2) 0.2982(2) 0.1596(2) 0.0381(6) Uani 1 1 d . . .
H69 H 0.3632 0.3585 0.1483 0.046 Uiso 1 1 calc R . .
C70 C 0.4301(3) 0.2863(3) 0.0024(3) 0.0563(9) Uani 1 1 d . . .
H70A H 0.4071 0.2738 -0.0502 0.084 Uiso 1 1 calc R . .
H70B H 0.4932 0.2534 0.0093 0.084 Uiso 1 1 calc R . .
H70C H 0.4421 0.3569 -0.0111 0.084 Uiso 1 1 calc R . .
C71 C 0.4691(5) -0.0359(4) 0.0491(4) 0.0410(14) Uani 0.50 1 d PD A -1
C72 C 0.5685(9) -0.0158(12) 0.0513(10) 0.040(3) Uani 0.50 1 d PD A -1
H72A H 0.5934 -0.0502 0.1053 0.047 Uiso 0.50 1 calc PR A -1
C73 C 0.6317(5) 0.0528(4) -0.0228(4) 0.0464(15) Uani 0.50 1 d PD A -1
H73A H 0.6992 0.0646 -0.0195 0.056 Uiso 0.50 1 calc PR A -1
C74 C 0.5971(9) 0.1042(11) -0.1017(9) 0.059(4) Uani 0.50 1 d PD A -1
H74A H 0.6410 0.1501 -0.1537 0.071 Uiso 0.50 1 calc PR A -1
C75 C 0.4974(6) 0.0880(5) -0.1038(4) 0.054(2) Uani 0.50 1 d PD A -1
H75A H 0.4717 0.1254 -0.1562 0.064 Uiso 0.50 1 calc PR A -1
C76 C 0.4352(11) 0.0180(14) -0.0306(9) 0.048(4) Uani 0.50 1 d PD A -1
H76A H 0.3679 0.0061 -0.0346 0.058 Uiso 0.50 1 calc PR A -1
C77 C 0.4015(9) -0.1123(12) 0.1285(10) 0.057(4) Uani 0.50 1 d PD A -1
H77A H 0.4389 -0.1433 0.1771 0.086 Uiso 0.50 1 calc PR A -1
H77B H 0.3790 -0.1619 0.1036 0.086 Uiso 0.50 1 calc PR A -1
H77C H 0.3424 -0.0817 0.1568 0.086 Uiso 0.50 1 calc PR A -1

loop_
_atom_site_aniso_label
_atom_site_aniso_U_11
_atom_site_aniso_U_22
_atom_site_aniso_U_33
_atom_site_aniso_U_23
_atom_site_aniso_U_13
_atom_site_aniso_U_12
Ag1 0.02427(10) 0.01477(9) 0.02765(10) -0.01056(7) -0.00852(7) 0.00098(6)
O1 0.0226(8) 0.0286(8) 0.0182(8) -0.0067(6) -0.0034(6) 0.0075(7)
O2 0.0213(8) 0.0221(8) 0.0176(7) -0.0100(6) -0.0046(6) 0.0013(6)
O3 0.0195(8) 0.0155(7) 0.0196(7) -0.0042(6) -0.0027(6) -0.0008(6)
O4 0.0207(8) 0.0144(7) 0.0183(7) -0.0039(6) 0.0038(6) -0.0056(6)
O5 0.0244(9) 0.0282(8) 0.0179(8) -0.0077(7) -0.0052(6) 0.0066(7)
O6 0.0286(9) 0.0178(7) 0.0183(8) -0.0041(6) -0.0088(6) 0.0043(6)
O7 0.0209(8) 0.0329(9) 0.0209(8) -0.0073(7) -0.0040(7) -0.0050(7)
O8 0.0152(8) 0.0318(9) 0.0208(8) -0.0080(7) -0.0052(6) -0.0038(6)
O9 0.0280(10) 0.0409(10) 0.0324(10) -0.0142(8) -0.0128(8) 0.0053(8)
O10 0.0347(11) 0.0454(12) 0.0361(11) -0.0090(9) -0.0014(9) 0.0052(9)
O11 0.0348(11) 0.0354(10) 0.0422(11) -0.0174(9) -0.0137(9) 0.0002(8)
S1 0.0249(3) 0.0305(3) 0.0298(3) -0.0092(2) -0.0080(2) 0.0027(2)
F1 0.0406(10) 0.0484(10) 0.0314(8) -0.0035(7) -0.0051(7) -0.0064(8)
F2 0.0549(11) 0.0303(8) 0.0574(11) -0.0166(8) -0.0124(9) 0.0010(8)
F3 0.0391(10) 0.0489(10) 0.0558(11) -0.0031(9) -0.0240(9) 0.0076(8)
N1 0.0229(10) 0.0121(8) 0.0188(9) -0.0047(7) -0.0065(7) -0.0007(7)
N2 0.0210(9) 0.0136(8) 0.0208(9) -0.0059(7) -0.0067(7) 0.0017(7)
C1 0.0131(10) 0.0125(9) 0.0137(9) -0.0033(7) -0.0012(7) -0.0045(7)
C2 0.0160(10) 0.0105(8) 0.0149(9) -0.0025(7) -0.0042(8) -0.0031(7)
C3 0.0159(10) 0.0094(8) 0.0131(9) -0.0007(7) -0.0038(8) -0.0013(7)
C4 0.0148(10) 0.0121(9) 0.0108(9) -0.0006(7) -0.0026(7) -0.0015(7)
C5 0.0159(10) 0.0118(9) 0.0115(9) -0.0021(7) -0.0047(7) -0.0002(7)
C6 0.0160(10) 0.0115(9) 0.0133(9) -0.0019(7) -0.0062(8) 0.0006(7)
C7 0.0158(10) 0.0117(9) 0.0137(9) -0.0035(7) -0.0050(8) 0.0020(7)
C8 0.0181(10) 0.0095(8) 0.0140(9) -0.0025(7) -0.0055(8) 0.0010(7)
C9 0.0157(10) 0.0114(8) 0.0139(9) -0.0033(7) -0.0036(8) -0.0018(7)
C10 0.0164(10) 0.0103(8) 0.0150(9) -0.0049(7) -0.0036(8) -0.0023(7)
C11 0.0151(10) 0.0126(9) 0.0143(9) -0.0061(7) -0.0029(8) -0.0026(7)
C12 0.0137(10) 0.0118(9) 0.0165(10) -0.0043(7) -0.0052(8) -0.0025(7)
C13 0.0152(10) 0.0117(9) 0.0136(9) -0.0044(7) -0.0041(8) -0.0006(7)
C14 0.0144(10) 0.0124(9) 0.0145(9) -0.0044(7) -0.0044(8) 0.0004(7)
C15 0.0155(10) 0.0143(9) 0.0120(9) -0.0058(7) -0.0046(7) 0.0003(7)
C16 0.0165(10) 0.0126(9) 0.0124(9) -0.0058(7) -0.0038(8) -0.0008(7)
C17 0.0173(10) 0.0122(9) 0.0120(9) -0.0060(7) -0.0029(8) 0.0002(7)
C18 0.0140(10) 0.0127(9) 0.0133(9) -0.0050(7) -0.0021(7) -0.0005(7)
C19 0.0128(10) 0.0138(9) 0.0153(9) -0.0064(8) -0.0024(7) 0.0017(7)
C20 0.0122(9) 0.0134(9) 0.0149(9) -0.0043(7) -0.0033(7) 0.0022(7)
C21 0.0117(9) 0.0147(9) 0.0148(9) -0.0054(7) -0.0029(7) 0.0010(7)
C22 0.0120(9) 0.0152(9) 0.0155(10) -0.0054(8) -0.0030(7) 0.0002(7)
C23 0.0114(9) 0.0129(9) 0.0165(10) -0.0043(7) -0.0025(7) -0.0035(7)
C24 0.0100(9) 0.0146(9) 0.0132(9) -0.0036(7) 0.0000(7) -0.0009(7)
C25 0.0117(9) 0.0147(9) 0.0136(9) -0.0053(7) -0.0014(7) 0.0005(7)
C26 0.0142(10) 0.0157(9) 0.0122(9) -0.0065(7) -0.0020(7) -0.0005(8)
C27 0.0163(10) 0.0142(9) 0.0101(9) -0.0039(7) -0.0042(7) 0.0000(7)
C28 0.0161(10) 0.0136(9) 0.0097(9) -0.0042(7) -0.0020(7) -0.0012(7)
C29 0.0138(10) 0.0129(9) 0.0122(9) -0.0028(7) -0.0026(7) -0.0018(7)
C30 0.0139(10) 0.0137(9) 0.0137(9) -0.0039(7) -0.0030(7) -0.0017(7)
C31 0.0144(10) 0.0152(9) 0.0113(9) -0.0031(7) -0.0013(7) -0.0017(7)
C32 0.0159(10) 0.0146(9) 0.0136(9) -0.0020(7) 0.0004(8) -0.0040(8)
C33 0.0290(13) 0.0261(11) 0.0195(11) -0.0126(9) -0.0021(9) 0.0010(10)
C34 0.0328(14) 0.0369(14) 0.0210(12) -0.0104(10) 0.0009(10) 0.0012(11)
C35 0.0179(10) 0.0167(10) 0.0135(9) -0.0042(8) -0.0045(8) -0.0022(8)
C36 0.0266(12) 0.0133(10) 0.0215(11) -0.0022(8) -0.0013(9) -0.0071(8)
C37 0.0350(15) 0.0242(12) 0.0299(13) -0.0061(10) 0.0069(11) -0.0104(10)
C38 0.0155(10) 0.0144(9) 0.0149(10) -0.0055(8) -0.0049(8) 0.0001(8)
C39 0.0160(10) 0.0166(9) 0.0175(10) -0.0048(8) -0.0066(8) -0.0006(8)
C40 0.0305(13) 0.0215(11) 0.0192(11) -0.0006(9) -0.0092(9) 0.0022(9)
C41 0.0328(14) 0.0358(13) 0.0269(12) -0.0075(10) -0.0145(11) 0.0041(11)
C42 0.0172(10) 0.0154(9) 0.0191(10) -0.0052(8) -0.0063(8) 0.0023(8)
C43 0.0131(11) 0.0449(14) 0.0285(12) -0.0113(11) -0.0053(9) -0.0043(10)
C44 0.0270(14) 0.0436(15) 0.0376(15) -0.0139(12) -0.0043(11) -0.0121(12)
C45 0.0263(12) 0.0148(9) 0.0203(10) -0.0065(8) -0.0092(9) -0.0016(8)
C46 0.0219(11) 0.0167(10) 0.0216(10) -0.0065(8) -0.0092(9) 0.0000(8)
C47 0.0187(11) 0.0150(9) 0.0198(10) -0.0060(8) -0.0056(8) 0.0006(8)
C48 0.0180(10) 0.0121(9) 0.0133(9) -0.0034(7) -0.0025(8) -0.0016(8)
C49 0.0162(10) 0.0113(9) 0.0140(9) -0.0029(7) -0.0023(8) -0.0022(7)
C50 0.0169(10) 0.0117(9) 0.0159(9) -0.0052(7) -0.0052(8) 0.0004(7)
C51 0.0183(10) 0.0114(9) 0.0141(9) -0.0026(7) -0.0029(8) -0.0011(8)
C52 0.0186(11) 0.0122(9) 0.0141(9) -0.0025(7) -0.0030(8) -0.0008(8)
C53 0.0199(11) 0.0162(9) 0.0205(10) -0.0067(8) -0.0065(8) 0.0002(8)
C54 0.0217(11) 0.0195(10) 0.0243(11) -0.0068(9) -0.0109(9) 0.0019(9)
C55 0.0216(11) 0.0162(10) 0.0254(11) -0.0067(8) -0.0087(9) 0.0044(8)
C56 0.0334(15) 0.0340(14) 0.0386(15) -0.0086(11) -0.0133(12) 0.0004(11)
C57 0.0304(13) 0.0374(14) 0.0200(11) -0.0104(10) 0.0009(10) 0.0019(11)
C58 0.0345(15) 0.0396(14) 0.0225(12) -0.0067(11) -0.0020(10) -0.0074(12)
C59 0.0477(18) 0.0289(13) 0.0290(14) -0.0036(11) 0.0061(12) -0.0060(12)
C60 0.0316(15) 0.0427(16) 0.0277(13) 0.0021(12) 0.0051(11) 0.0066(12)
C61 0.0282(14) 0.0587(18) 0.0282(13) -0.0141(13) -0.0036(11) 0.0008(13)
C62 0.0349(15) 0.0451(15) 0.0274(13) -0.0191(12) -0.0015(11) 0.0009(12)
C63 0.0440(17) 0.0485(17) 0.0313(14) -0.0182(13) -0.0106(12) 0.0102(13)
C64 0.0317(15) 0.0431(15) 0.0405(15) -0.0128(12) -0.0191(12) 0.0114(12)
C65 0.0453(18) 0.0443(16) 0.0537(18) -0.0279(15) -0.0294(15) 0.0139(14)
C66 0.0411(17) 0.0322(14) 0.065(2) -0.0090(14) -0.0262(16) 0.0031(12)
C67 0.0399(17) 0.0523(18) 0.0404(16) 0.0007(14) -0.0144(13) 0.0142(14)
C68 0.0472(18) 0.0530(18) 0.0461(17) -0.0267(15) -0.0254(15) 0.0243(15)
C69 0.0353(15) 0.0331(14) 0.0552(18) -0.0182(13) -0.0234(14) 0.0096(12)
C70 0.0376(18) 0.080(3) 0.0469(19) -0.0101(18) -0.0130(15) 0.0108(17)
C71 0.057(4) 0.033(3) 0.045(3) -0.022(3) -0.024(3) 0.018(3)
C72 0.064(6) 0.030(4) 0.041(5) -0.020(5) -0.033(4) 0.023(4)
C73 0.069(5) 0.032(3) 0.045(3) -0.018(3) -0.020(3) 0.010(3)
C74 0.105(10) 0.032(5) 0.046(6) -0.015(4) -0.024(5) 0.021(5)
C75 0.097(6) 0.040(3) 0.040(3) -0.020(3) -0.040(4) 0.030(4)
C76 0.065(6) 0.049(6) 0.057(8) -0.035(5) -0.043(5) 0.028(4)
C77 0.052(6) 0.048(6) 0.075(9) -0.015(6) -0.028(5) 0.008(4)

loop_
_atom_type_symbol
_atom_type_description
_atom_type_scat_dispersion_real
_atom_type_scat_dispersion_imag
_atom_type_scat_source
C C -0.0020 0.0020 'International Tables Vol C Tables 4.2.6.8 and 6.1.1.4'
H H 0.0000 0.0000 'International Tables Vol C Tables 4.2.6.8 and 6.1.1.4'
N N -0.0031 0.0040 'International Tables Vol C Tables 4.2.6.8 and 6.1.1.4'
O O -0.0041 0.0074 'International Tables Vol C Tables 4.2.6.8 and 6.1.1.4'
Ag Ag -0.9772 1.2917 'International Tables Vol C Tables 4.2.6.8 and 6.1.1.4'
S S 0.1206 0.1480 'International Tables Vol C Tables 4.2.6.8 and 6.1.1.4'
F F -0.0053 0.0125 'International Tables Vol C Tables 4.2.6.8 and 6.1.1.4'

loop_
_geom_angle_atom_site_label_1
_geom_angle_atom_site_label_2
_geom_angle_atom_site_label_3
_geom_angle
_geom_angle_site_symmetry_1
_geom_angle_site_symmetry_3
O9 Ag1 N2 104.42(7) . .
O9 Ag1 N1 140.26(6) . .
N2 Ag1 N1 75.49(6) . .
O9 Ag1 C2 118.90(7) . .
N2 Ag1 C2 124.34(7) . .
N1 Ag1 C2 90.02(7) . .
C32 O2 C33 115.93(18) . .
C35 O4 C36 116.16(17) . .
C39 O6 C40 116.76(18) . .
C42 O8 C43 115.26(18) . .
S1 O9 Ag1 132.54(11) . .
O11 S1 O10 116.11(13) . .
O11 S1 O9 113.99(12) . .
O10 S1 O9 114.31(12) . .
O11 S1 C56 103.10(13) . .
O10 S1 C56 105.00(13) . .
O9 S1 C56 102.04(12) . .
C49 N1 C45 115.48(18) . .
C49 N1 Ag1 106.49(14) . .
C45 N1 Ag1 137.28(15) . .
C51 N2 C55 115.73(18) . .
C51 N2 Ag1 109.03(14) . .
C55 N2 Ag1 134.74(15) . .
C2 C1 C23 119.47(18) . 2_666
C2 C1 C30 122.39(18) . 2_666
C23 C1 C30 108.39(17) 2_666 2_666
C1 C2 C10 120.05(18) . .
C1 C2 C3 120.77(18) . .
C10 C2 C3 107.74(18) . .
C1 C2 Ag1 91.22(13) . .
C10 C2 Ag1 97.38(12) . .
C3 C2 Ag1 116.21(13) . .
C4 C3 C8 120.90(18) . .
C4 C3 C2 121.09(19) . .
C8 C3 C2 108.17(17) . .
C3 C4 C5 119.32(19) . .
C3 C4 C29 122.71(18) . 2_666
C5 C4 C29 108.50(17) . 2_666
C6 C5 C4 120.20(18) . .
C6 C5 C27 121.04(18) . 2_666
C4 C5 C27 108.09(17) . 2_666
C5 C6 C7 119.41(18) . .
C5 C6 C14 123.11(18) . 2_666
C7 C6 C14 108.37(17) . 2_666
C8 C7 C6 120.85(19) . .
C8 C7 C20 120.78(18) . .
C6 C7 C20 108.25(17) . .
C7 C8 C3 119.06(18) . .
C7 C8 C9 122.84(18) . .
C3 C8 C9 109.30(17) . .
C10 C9 C8 104.44(17) . .
C10 C9 C50 126.17(17) . 2_656
C8 C9 C50 126.62(18) . 2_656
C10 C9 C18 115.65(16) . .
C8 C9 C18 115.93(16) . .
C50 C9 C18 59.16(12) 2_656 .
C11 C10 C2 119.30(19) . .
C11 C10 C9 123.13(19) . .
C2 C10 C9 108.83(17) . .
C10 C11 C12 121.10(19) . .
C10 C11 C16 120.79(19) . .
C12 C11 C16 108.58(17) . .
C23 C12 C11 119.34(18) 2_666 .
C23 C12 C13 122.98(18) 2_666 .
C11 C12 C13 108.30(18) . .
C15 C13 C12 104.94(17) . .
C15 C13 C38 125.51(17) . .
C12 C13 C38 127.13(18) . .
C15 C13 C14 116.43(16) . .
C12 C13 C14 115.12(16) . .
C38 C13 C14 58.00(12) . .
C21 C14 C6 105.32(16) 2_666 2_666
C21 C14 C38 127.76(18) 2_666 .
C6 C14 C38 124.21(17) 2_666 .
C21 C14 C13 116.53(16) 2_666 .
C6 C14 C13 115.30(17) 2_666 .
C38 C14 C13 58.25(12) . .
C27 C15 C16 119.40(19) . .
C27 C15 C13 122.65(18) . .
C16 C15 C13 108.99(17) . .
C17 C16 C15 120.97(18) . .
C17 C16 C11 120.76(18) . .
C15 C16 C11 107.98(18) . .
C16 C17 C26 119.00(18) . .
C16 C17 C18 122.79(18) . .
C26 C17 C18 108.96(17) . .
C17 C18 C19 104.66(16) . .
C17 C18 C50 126.15(17) . 2_656
C19 C18 C50 126.16(17) . 2_656
C17 C18 C9 116.31(17) . .
C19 C18 C9 116.27(16) . .
C50 C18 C9 58.65(13) 2_656 .
C20 C19 C25 118.96(18) . .
C20 C19 C18 122.62(18) . .
C25 C19 C18 108.96(17) . .
C19 C20 C21 120.63(18) . .
C19 C20 C7 120.95(18) . .
C21 C20 C7 108.43(17) . .
C22 C21 C20 119.58(18) . .
C22 C21 C14 122.60(18) . 2_666
C20 C21 C14 108.42(17) . 2_666
C21 C22 C24 120.00(18) . .
C21 C22 C23 121.21(18) . .
C24 C22 C23 108.26(17) . .
C12 C23 C1 120.40(19) 2_666 2_666
C12 C23 C22 120.94(18) 2_666 .
C1 C23 C22 108.38(17) 2_666 .
C25 C24 C22 120.12(18) . .
C25 C24 C30 122.95(18) . .
C22 C24 C30 108.94(17) . .
C24 C25 C19 120.43(18) . .
C24 C25 C26 120.60(18) . .
C19 C25 C26 108.18(17) . .
C28 C26 C17 120.36(19) . .
C28 C26 C25 121.16(18) . .
C17 C26 C25 108.06(17) . .
C15 C27 C28 119.95(18) . .
C15 C27 C5 120.76(19) . 2_666
C28 C27 C5 108.38(17) . 2_666
C26 C28 C27 120.08(18) . .
C26 C28 C29 122.56(18) . .
C27 C28 C29 108.75(17) . .
C4 C29 C28 105.01(17) 2_666 .
C4 C29 C31 128.45(17) 2_666 .
C28 C29 C31 123.58(18) . .
C4 C29 C30 116.29(16) 2_666 .
C28 C29 C30 116.07(16) . .
C31 C29 C30 58.56(13) . .
C24 C30 C1 104.76(16) . 2_666
C24 C30 C31 124.18(18) . .
C1 C30 C31 128.35(17) 2_666 .
C24 C30 C29 115.81(16) . .
C1 C30 C29 116.24(17) 2_666 .
C31 C30 C29 58.34(13) . .
C35 C31 C29 118.43(18) . .
C35 C31 C30 118.44(17) . .
C29 C31 C30 63.10(13) . .
C35 C31 C32 114.17(17) . .
C29 C31 C32 116.94(17) . .
C30 C31 C32 116.51(17) . .
O1 C32 O2 126.1(2) . .
O1 C32 C31 123.98(19) . .
O2 C32 C31 109.90(18) . .
O2 C33 C34 110.97(19) . .
O2 C33 H33A 109.4 . .
C34 C33 H33A 109.4 . .
O2 C33 H33B 109.4 . .
C34 C33 H33B 109.4 . .
H33A C33 H33B 108.0 . .
C33 C34 H34A 109.5 . .
C33 C34 H34B 109.5 . .
H34A C34 H34B 109.5 . .
C33 C34 H34C 109.5 . .
H34A C34 H34C 109.5 . .
H34B C34 H34C 109.5 . .
O3 C35 O4 126.03(19) . .
O3 C35 C31 124.24(19) . .
O4 C35 C31 109.73(17) . .
O4 C36 C37 106.24(19) . .
O4 C36 H36A 110.5 . .
C37 C36 H36A 110.5 . .
O4 C36 H36B 110.5 . .
C37 C36 H36B 110.5 . .
H36A C36 H36B 108.7 . .
C36 C37 H37A 109.5 . .
C36 C37 H37B 109.5 . .
H37A C37 H37B 109.5 . .
C36 C37 H37C 109.5 . .
H37A C37 H37C 109.5 . .
H37B C37 H37C 109.5 . .
C14 C38 C42 118.78(18) . .
C14 C38 C13 63.75(13) . .
C42 C38 C13 116.54(17) . .
C14 C38 C39 116.38(17) . .
C42 C38 C39 113.87(17) . .
C13 C38 C39 118.73(18) . .
O5 C39 O6 127.0(2) . .
O5 C39 C38 125.37(19) . .
O6 C39 C38 107.65(17) . .
O6 C40 C41 109.97(19) . .
O6 C40 H40A 109.7 . .
C41 C40 H40A 109.7 . .
O6 C40 H40B 109.7 . .
C41 C40 H40B 109.7 . .
H40A C40 H40B 108.2 . .
C40 C41 H41A 109.5 . .
C40 C41 H41B 109.5 . .
H41A C41 H41B 109.5 . .
C40 C41 H41C 109.5 . .
H41A C41 H41C 109.5 . .
H41B C41 H41C 109.5 . .
O7 C42 O8 126.3(2) . .
O7 C42 C38 124.55(19) . .
O8 C42 C38 109.13(18) . .
O8 C43 C44 110.5(2) . .
O8 C43 H43A 109.5 . .
C44 C43 H43A 109.5 . .
O8 C43 H43B 109.5 . .
C44 C43 H43B 109.5 . .
H43A C43 H43B 108.1 . .
C43 C44 H44A 109.5 . .
C43 C44 H44B 109.5 . .
H44A C44 H44B 109.5 . .
C43 C44 H44C 109.5 . .
H44A C44 H44C 109.5 . .
H44B C44 H44C 109.5 . .
N1 C45 C46 123.03(19) . .
N1 C45 H45 118.5 . .
C46 C45 H45 118.5 . .
C45 C46 C47 120.3(2) . .
C45 C46 H46 119.8 . .
C47 C46 H46 119.8 . .
C48 C47 C46 117.8(2) . .
C48 C47 H47 121.1 . .
C46 C47 H47 121.1 . .
C47 C48 C49 116.90(18) . .
C47 C48 C50 134.97(19) . .
C49 C48 C50 108.13(18) . .
N1 C49 C48 126.45(19) . .
N1 C49 C51 124.00(19) . .
C48 C49 C51 109.55(17) . .
C52 C50 C48 104.57(16) . .
C52 C50 C9 123.44(17) . 2_656
C48 C50 C9 122.07(18) . 2_656
C52 C50 C18 119.95(17) . 2_656
C48 C50 C18 120.70(17) . 2_656
C9 C50 C18 62.18(13) 2_656 2_656
N2 C51 C52 126.59(19) . .
N2 C51 C49 123.81(18) . .
C52 C51 C49 109.59(18) . .
C53 C52 C51 116.74(19) . .
C53 C52 C50 135.21(19) . .
C51 C52 C50 108.04(17) . .
C52 C53 C54 117.8(2) . .
C52 C53 H53 121.1 . .
C54 C53 H53 121.1 . .
C55 C54 C53 120.5(2) . .
C55 C54 H54 119.7 . .
C53 C54 H54 119.7 . .
N2 C55 C54 122.5(2) . .
N2 C55 H55 118.7 . .
C54 C55 H55 118.7 . .
F2 C56 F3 107.5(2) . .
F2 C56 F1 108.0(2) . .
F3 C56 F1 108.2(2) . .
F2 C56 S1 112.0(2) . .
F3 C56 S1 111.8(2) . .
F1 C56 S1 109.2(2) . .
C62 C57 C58 117.9(3) . .
C62 C57 C63 121.8(3) . .
C58 C57 C63 120.3(2) . .
C59 C58 C57 121.1(3) . .
C59 C58 H58 119.5 . .
C57 C58 H58 119.5 . .
C58 C59 C60 120.4(3) . .
C58 C59 H59 119.8 . .
C60 C59 H59 119.8 . .
C59 C60 C61 119.7(3) . .
C59 C60 H60 120.2 . .
C61 C60 H60 120.2 . .
C60 C61 C62 120.1(3) . .
C60 C61 H61 120.0 . .
C62 C61 H61 120.0 . .
C61 C62 C57 120.9(3) . .
C61 C62 H62 119.5 . .
C57 C62 H62 119.5 . .
C57 C63 H63A 109.5 . .
C57 C63 H63B 109.5 . .
H63A C63 H63B 109.5 . .
C57 C63 H63C 109.5 . .
H63A C63 H63C 109.5 . .
H63B C63 H63C 109.5 . .
C65 C64 C69 118.0(3) . .
C65 C64 C70 120.4(3) . .
C69 C64 C70 121.6(3) . .
C66 C65 C64 122.0(3) . .
C66 C65 H65 119.0 . .
C64 C65 H65 119.0 . .
C65 C66 C67 119.9(3) . .
C65 C66 H66 120.1 . .
C67 C66 H66 120.1 . .
C66 C67 C68 119.2(3) . .
C66 C67 H67 120.4 . .
C68 C67 H67 120.4 . .
C69 C68 C67 120.1(3) . .
C69 C68 H68 119.9 . .
C67 C68 H68 119.9 . .
C68 C69 C64 120.8(3) . .
C68 C69 H69 119.6 . .
C64 C69 H69 119.6 . .
C64 C70 H70A 109.5 . .
C64 C70 H70B 109.5 . .
H70A C70 H70B 109.5 . .
C64 C70 H70C 109.5 . .
H70A C70 H70C 109.5 . .
H70B C70 H70C 109.5 . .
C72 C71 C76 117.0(7) . .
C72 C71 C77 121.7(7) . .
C76 C71 C77 121.3(8) . .
C73 C72 C71 121.8(8) . .
C73 C72 H72A 119.1 . .
C71 C72 H72A 119.1 . .
C74 C73 C72 120.2(8) . .
C74 C73 H73A 119.9 . .
C72 C73 H73A 119.9 . .
C73 C74 C75 118.9(8) . .
C73 C74 H74A 120.5 . .
C75 C74 H74A 120.5 . .
C76 C75 C74 120.6(7) . .
C76 C75 H75A 119.7 . .
C74 C75 H75A 119.7 . .
C75 C76 C71 121.3(8) . .
C75 C76 H76A 119.3 . .
C71 C76 H76A 119.3 . .

loop_
_geom_bond_atom_site_label_1
_geom_bond_atom_site_label_2
_geom_bond_distance
_geom_bond_site_symmetry_2
Ag1 O9 2.345(2) .
Ag1 N2 2.3620(18) .
Ag1 N1 2.433(2) .
Ag1 C2 2.437(2) .
O1 C32 1.193(3) .
O2 C32 1.327(3) .
O2 C33 1.463(3) .
O3 C35 1.203(3) .
O4 C35 1.316(3) .
O4 C36 1.462(2) .
O5 C39 1.196(3) .
O6 C39 1.325(3) .
O6 C40 1.461(3) .
O7 C42 1.190(3) .
O8 C42 1.328(3) .
O8 C43 1.465(3) .
O9 S1 1.4546(19) .
O10 S1 1.435(2) .
O11 S1 1.431(2) .
S1 C56 1.812(3) .
F1 C56 1.342(3) .
F2 C56 1.335(3) .
F3 C56 1.336(3) .
N1 C49 1.333(3) .
N1 C45 1.340(3) .
N2 C51 1.327(3) .
N2 C55 1.343(3) .
C1 C2 1.395(3) .
C1 C23 1.425(3) 2_666
C1 C30 1.487(3) 2_666
C2 C10 1.433(3) .
C2 C3 1.470(3) .
C3 C4 1.386(3) .
C3 C8 1.415(3) .
C4 C5 1.429(3) .
C4 C29 1.483(3) 2_666
C5 C6 1.383(3) .
C5 C27 1.463(3) 2_666
C6 C7 1.422(3) .
C6 C14 1.485(3) 2_666
C7 C8 1.386(3) .
C7 C20 1.463(3) .
C8 C9 1.489(3) .
C9 C10 1.483(3) .
C9 C50 1.525(3) 2_656
C9 C18 1.579(3) .
C10 C11 1.380(3) .
C11 C12 1.419(3) .
C11 C16 1.465(3) .
C12 C23 1.389(3) 2_666
C12 C13 1.489(3) .
C13 C15 1.479(3) .
C13 C38 1.510(3) .
C13 C14 1.592(3) .
C14 C21 1.480(3) 2_666
C14 C6 1.485(3) 2_666
C14 C38 1.506(3) .
C15 C27 1.387(3) .
C15 C16 1.418(3) .
C16 C17 1.381(3) .
C17 C26 1.424(3) .
C17 C18 1.481(3) .
C18 C19 1.485(3) .
C18 C50 1.533(3) 2_656
C19 C20 1.391(3) .
C19 C25 1.420(3) .
C20 C21 1.422(3) .
C21 C22 1.383(3) .
C21 C14 1.480(3) 2_666
C22 C24 1.419(3) .
C22 C23 1.455(3) .
C23 C12 1.389(3) 2_666
C23 C1 1.425(3) 2_666
C24 C25 1.383(3) .
C24 C30 1.479(3) .
C25 C26 1.463(3) .
C26 C28 1.379(3) .
C27 C28 1.418(3) .
C27 C5 1.463(3) 2_666
C28 C29 1.484(3) .
C29 C4 1.483(3) 2_666
C29 C31 1.513(3) .
C29 C30 1.585(3) .
C30 C1 1.487(3) 2_666
C30 C31 1.516(3) .
C31 C35 1.503(3) .
C31 C32 1.520(3) .
C33 C34 1.500(4) .
C33 H33A 0.9900 .
C33 H33B 0.9900 .
C34 H34A 0.9800 .
C34 H34B 0.9800 .
C34 H34C 0.9800 .
C36 C37 1.494(3) .
C36 H36A 0.9900 .
C36 H36B 0.9900 .
C37 H37A 0.9800 .
C37 H37B 0.9800 .
C37 H37C 0.9800 .
C38 C42 1.508(3) .
C38 C39 1.514(3) .
C40 C41 1.505(3) .
C40 H40A 0.9900 .
C40 H40B 0.9900 .
C41 H41A 0.9800 .
C41 H41B 0.9800 .
C41 H41C 0.9800 .
C43 C44 1.493(4) .
C43 H43A 0.9900 .
C43 H43B 0.9900 .
C44 H44A 0.9800 .
C44 H44B 0.9800 .
C44 H44C 0.9800 .
C45 C46 1.381(3) .
C45 H45 0.9500 .
C46 C47 1.394(3) .
C46 H46 0.9500 .
C47 C48 1.387(3) .
C47 H47 0.9500 .
C48 C49 1.392(3) .
C48 C50 1.510(3) .
C49 C51 1.451(3) .
C50 C52 1.505(3) .
C50 C9 1.525(3) 2_656
C50 C18 1.533(3) 2_656
C51 C52 1.396(3) .
C52 C53 1.389(3) .
C53 C54 1.389(3) .
C53 H53 0.9500 .
C54 C55 1.388(3) .
C54 H54 0.9500 .
C55 H55 0.9500 .
C57 C62 1.391(4) .
C57 C58 1.399(4) .
C57 C63 1.501(4) .
C58 C59 1.373(4) .
C58 H58 0.9500 .
C59 C60 1.378(4) .
C59 H59 0.9500 .
C60 C61 1.381(4) .
C60 H60 0.9500 .
C61 C62 1.384(4) .
C61 H61 0.9500 .
C62 H62 0.9500 .
C63 H63A 0.9800 .
C63 H63B 0.9800 .
C63 H63C 0.9800 .
C64 C65 1.382(4) .
C64 C69 1.382(4) .
C64 C70 1.508(5) .
C65 C66 1.367(5) .
C65 H65 0.9500 .
C66 C67 1.379(5) .
C66 H66 0.9500 .
C67 C68 1.390(5) .
C67 H67 0.9500 .
C68 C69 1.381(5) .
C68 H68 0.9500 .
C69 H69 0.9500 .
C70 H70A 0.9800 .
C70 H70B 0.9800 .
C70 H70C 0.9800 .
C71 C72 1.394(9) .
C71 C76 1.394(9) .
C71 C77 1.499(9) .
C72 C73 1.381(9) .
C72 H72A 0.9500 .
C73 C74 1.379(9) .
C73 H73A 0.9500 .
C74 C75 1.386(9) .
C74 H74A 0.9500 .
C75 C76 1.378(9) .
C75 H75A 0.9500 .
C76 H76A 0.9500 .
C77 H77A 0.9800 .
C77 H77B 0.9800 .
C77 H77C 0.9800 .

loop_
_geom_hbond_atom_site_label_D
_geom_hbond_atom_site_label_H
_geom_hbond_atom_site_label_A
_geom_hbond_distance_DH
_geom_hbond_distance_HA
_geom_hbond_distance_DA
_geom_hbond_angle_DHA
_geom_hbond_site_symmetry_A
C36 H36A O9 0.99 2.54 3.306(3) 134 2_666
C40 H40B O10 0.99 2.51 3.315(3) 139 2_566
C43 H43A O1 0.99 2.43 3.364(3) 158 1_455
